data_1563153
loop_
_publ_author_name
'Gorelova, Liudmila A.'
'Pakhomova, Anna S.'
'Krzhizhanovskaya, Maria G.'
'Pankin, Dmitrii V.'
'Krivovichev, Sergey V.'
'Dubrovinsky, Leonid S.'
'Kasatkin, Anatoly V.'

_publ_section_title
;
 Crystal Structure Evolution of Slawsonite SrAl2Si2O8 and Paracelsian
 BaAl2Si2O8 upon Compression and Decompression
;
_journal_issue 23
_journal_name_full 'The Journal of Physical Chemistry C'
_journal_page_first 13014
_journal_page_last 13023
_journal_paper_doi 10.1021/acs.jpcc.1c02949
_journal_volume 125
_journal_year 2021
_chemical_formula_sum 'Al2 O8 Si2 Sr'
_chemical_formula_weight 325.76
_space_group_crystal_system monoclinic
_space_group_IT_number 14
_space_group_name_Hall '-P 2ybc'
_space_group_name_H-M_alt 'P 1 21/c 1'
_audit_creation_method SHELXL-2018/3
_cell_angle_alpha 90
_cell_angle_beta 90.501(6)
_cell_angle_gamma 90
_cell_formula_units_Z 4
_cell_length_a 8.7767(5)
_cell_length_b 8.564(4)
_cell_length_c 6.5417(5)
_cell_measurement_reflns_used 621
_cell_measurement_temperature 293(2)
_cell_measurement_theta_max 18.962
_cell_measurement_theta_min 2.685
_cell_volume 491.7(2)
_computing_structure_refinement 'SHELXL-2018/3 (Sheldrick, 2018)'
_diffrn_ambient_temperature 293(2)
_diffrn_measured_fraction_theta_full 0.330
_diffrn_measured_fraction_theta_max 0.194
_diffrn_measurement_device_type 'esperanto-CrysAlisPro-abstract goniometer imported esperanto images'
_diffrn_radiation_type synchrotron
_diffrn_radiation_wavelength 0.41106
_diffrn_reflns_av_R_equivalents 0.0231
_diffrn_reflns_av_unetI/netI 0.0368
_diffrn_reflns_Laue_measured_fraction_full 0.330
_diffrn_reflns_Laue_measured_fraction_max 0.194
_diffrn_reflns_limit_h_max 12
_diffrn_reflns_limit_h_min -12
_diffrn_reflns_limit_k_max 5
_diffrn_reflns_limit_k_min -3
_diffrn_reflns_limit_l_max 9
_diffrn_reflns_limit_l_min -8
_diffrn_reflns_number 621
_diffrn_reflns_point_group_measured_fraction_full 0.330
_diffrn_reflns_point_group_measured_fraction_max 0.194
_diffrn_reflns_theta_full 14.279
_diffrn_reflns_theta_max 18.962
_diffrn_reflns_theta_min 2.685
_exptl_absorpt_coefficient_mu 2.765
_exptl_crystal_colour colorless
_exptl_crystal_density_diffrn 4.401
_exptl_crystal_density_meas ?
_exptl_crystal_density_method none
_exptl_crystal_description isosymmetric
_exptl_crystal_F_000 624
_exptl_crystal_size_max 0.010
_exptl_crystal_size_mid 0.010
_exptl_crystal_size_min 0.005
_refine_diff_density_max 0.767
_refine_diff_density_min -0.942
_refine_diff_density_rms 0.205
_refine_ls_extinction_method none
_refine_ls_goodness_of_fit_ref 1.083
_refine_ls_hydrogen_treatment undef
_refine_ls_matrix_type full
_refine_ls_number_parameters 73
_refine_ls_number_reflns 393
_refine_ls_number_restraints 0
_refine_ls_restrained_S_all 1.083
_refine_ls_R_factor_all 0.0779
_refine_ls_R_factor_gt 0.0643
_refine_ls_shift/su_max 0.000
_refine_ls_shift/su_mean 0.000
_refine_ls_structure_factor_coef Fsqd
_refine_ls_weighting_details 'w=1/[\s^2^(Fo^2^)+(0.0814P)^2^+16.5369P] where P=(Fo^2^+2Fc^2^)/3'
_refine_ls_weighting_scheme calc
_refine_ls_wR_factor_gt 0.1650
_refine_ls_wR_factor_ref 0.1768
_reflns_Friedel_coverage 0.000
_reflns_number_gt 324
_reflns_number_total 393
_reflns_threshold_expression 'I > 2\s(I)'
_cod_data_source_file slav_p09.cif
_cod_data_source_block shelx
_cod_depositor_comments
;
The following automatic conversions were performed:

data item '_exptl_crystal_density_meas' value 'none' was changed to
'?' -- the value is perceived as not measured.

Automatic conversion script
Id: cif_fix_values 7556 2019-12-06 15:28:31Z antanas 

 Adding full bibliography for 1563145--1563156.cif.
;
_cod_original_sg_symbol_H-M 'P 21/c'
_cod_database_code 1563153
_shelx_shelxl_version_number 2018/3
_shelx_space_group_comment
;
The symmetry employed for this shelxl refinement is uniquely defined
by the following loop, which should always be used as a source of
symmetry information in preference to the above space-group names.
They are only intended as comments.
;

loop_
_space_group_symop_operation_xyz
'x, y, z'
'-x, y+1/2, -z+1/2'
'-x, -y, -z'
'x, -y-1/2, z-1/2'

loop_
_atom_site_label
_atom_site_type_symbol
_atom_site_fract_x
_atom_site_fract_y
_atom_site_fract_z
_atom_site_U_iso_or_equiv
_atom_site_adp_type
_atom_site_occupancy
_atom_site_site_symmetry_order
_atom_site_calc_flag
_atom_site_refinement_flags_posn
_atom_site_refinement_flags_adp
_atom_site_refinement_flags_occupancy
_atom_site_disorder_assembly
_atom_site_disorder_group
Sr1 Sr 0.75158(12) 0.6137(3) 0.2691(3) 0.0237(13) Uani 1 1 d . . . . .
Si1 Si 0.5851(4) 0.5455(15) 0.7805(8) 0.032(4) Uani 1 1 d . . . . .
Si2 Si 1.0747(4) 0.7264(12) 0.5187(8) 0.033(4) Uani 1 1 d . . . . .
Al1 Al 0.9111(5) 0.5278(13) 0.8138(8) 0.0158(11) Uiso 1 1 d . . . . .
Al2 Al 0.4060(5) 0.7680(14) 1.0136(9) 0.030(4) Uani 1 1 d . . . . .
O1 O 0.7380(10) 0.617(2) 0.8944(18) 0.011(2) Uiso 1 1 d . . . . .
O2 O 0.9423(11) 0.342(3) 0.7297(19) 0.016(2) Uiso 1 1 d . . . . .
O3 O 1.0838(11) 0.908(3) 0.4275(18) 0.016(3) Uiso 1 1 d . . . . .
O4 O 0.4254(11) 0.591(3) 0.8849(19) 0.017(3) Uiso 1 1 d . . . . .
O5 O 0.5831(11) 0.637(3) 0.5701(19) 0.015(3) Uiso 1 1 d . . . . .
O6 O 1.2341(11) 0.644(3) 0.5703(18) 0.015(3) Uiso 1 1 d . . . . .
O7 O 0.9163(10) 0.637(3) 0.5875(18) 0.014(2) Uiso 1 1 d . . . . .
O8 O 0.5879(13) 0.360(3) 0.748(2) 0.024(3) Uiso 1 1 d . . . . .

loop_
_atom_site_aniso_label
_atom_site_aniso_U_11
_atom_site_aniso_U_22
_atom_site_aniso_U_33
_atom_site_aniso_U_23
_atom_site_aniso_U_13
_atom_site_aniso_U_12
Sr1 0.0096(7) 0.037(4) 0.0247(11) -0.0026(9) 0.0015(6) -0.0010(7)
Si1 0.0091(18) 0.065(13) 0.022(3) 0.000(3) 0.0002(19) 0.002(3)
Si2 0.0056(16) 0.077(13) 0.015(3) -0.004(3) 0.0048(18) 0.003(2)
Al2 0.0076(18) 0.060(15) 0.022(4) -0.001(4) 0.003(2) 0.002(3)

loop_
_atom_type_symbol
_atom_type_description
_atom_type_scat_dispersion_real
_atom_type_scat_dispersion_imag
_atom_type_scat_source
O O 0.0017 0.0018 'International Tables Vol C Tables 4.2.6.8 and 6.1.1.4'
Al Al 0.0192 0.0163 'International Tables Vol C Tables 4.2.6.8 and 6.1.1.4'
Si Si 0.0265 0.0226 'International Tables Vol C Tables 4.2.6.8 and 6.1.1.4'
Sr Sr 0.2429 1.2951 'International Tables Vol C Tables 4.2.6.8 and 6.1.1.4'

loop_
_geom_angle_atom_site_label_1
_geom_angle_atom_site_label_2
_geom_angle_atom_site_label_3
_geom_angle
_geom_angle_site_symmetry_1
_geom_angle_site_symmetry_3
_geom_angle_publ_flag
O6 Sr1 O1 135.0(5) 3_766 4_575 ?
O6 Sr1 O1 116.2(6) 3_766 1_554 ?
O1 Sr1 O1 108.7(4) 4_575 1_554 ?
O6 Sr1 O5 76.2(6) 3_766 . ?
O1 Sr1 O5 68.1(6) 4_575 . ?
O1 Sr1 O5 140.2(3) 1_554 . ?
O6 Sr1 O7 72.1(6) 3_766 . ?
O1 Sr1 O7 71.3(5) 4_575 . ?
O1 Sr1 O7 147.5(4) 1_554 . ?
O5 Sr1 O7 71.4(3) . . ?
O6 Sr1 O4 65.0(5) 3_766 3_666 ?
O1 Sr1 O4 138.5(5) 4_575 3_666 ?
O1 Sr1 O4 65.7(5) 1_554 3_666 ?
O5 Sr1 O4 90.2(5) . 3_666 ?
O7 Sr1 O4 136.3(7) . 3_666 ?
O6 Sr1 O3 65.1(5) 3_766 2_745 ?
O1 Sr1 O3 145.5(5) 4_575 2_745 ?
O1 Sr1 O3 62.6(5) 1_554 2_745 ?
O5 Sr1 O3 141.1(7) . 2_745 ?
O7 Sr1 O3 98.3(4) . 2_745 ?
O4 Sr1 O3 71.4(5) 3_666 2_745 ?
O6 Sr1 O2 94.5(5) 3_766 3_766 ?
O1 Sr1 O2 85.3(5) 4_575 3_766 ?
O1 Sr1 O2 92.3(3) 1_554 3_766 ?
O5 Sr1 O2 125.7(4) . 3_766 ?
O7 Sr1 O2 55.1(4) . 3_766 ?
O4 Sr1 O2 134.3(6) 3_666 3_766 ?
O3 Sr1 O2 62.9(6) 2_745 3_766 ?
O6 Sr1 O7 146.3(4) 3_766 4_575 ?
O1 Sr1 O7 57.3(4) 4_575 4_575 ?
O1 Sr1 O7 66.0(5) 1_554 4_575 ?
O5 Sr1 O7 125.4(6) . 4_575 ?
O7 Sr1 O7 89.7(4) . 4_575 ?
O4 Sr1 O7 131.5(5) 3_666 4_575 ?
O3 Sr1 O7 90.8(6) 2_745 4_575 ?
O2 Sr1 O7 52.4(5) 3_766 4_575 ?
O6 Sr1 O5 151.8(4) 3_766 4_575 ?
O1 Sr1 O5 55.3(4) 4_575 4_575 ?
O1 Sr1 O5 61.5(5) 1_554 4_575 ?
O5 Sr1 O5 89.5(4) . 4_575 ?
O7 Sr1 O5 126.6(6) . 4_575 ?
O4 Sr1 O5 91.2(6) 3_666 4_575 ?
O3 Sr1 O5 123.7(4) 2_745 4_575 ?
O2 Sr1 O5 113.5(6) 3_766 4_575 ?
O7 Sr1 O5 61.2(4) 4_575 4_575 ?
O6 Sr1 O8 97.6(6) 3_766 3_666 ?
O1 Sr1 O8 83.7(6) 4_575 3_666 ?
O1 Sr1 O8 85.5(4) 1_554 3_666 ?
O5 Sr1 O8 54.8(3) . 3_666 ?
O7 Sr1 O8 125.9(4) . 3_666 ?
O4 Sr1 O8 55.3(6) 3_666 3_666 ?
O3 Sr1 O8 125.8(5) 2_745 3_666 ?
O2 Sr1 O8 167.5(8) 3_766 3_666 ?
O7 Sr1 O8 116.0(6) 4_575 3_666 ?
O5 Sr1 O8 54.8(6) 4_575 3_666 ?
O6 Sr1 Al1 72.1(3) 3_766 3_766 ?
O1 Sr1 Al1 117.0(3) 4_575 3_766 ?
O1 Sr1 Al1 82.8(3) 1_554 3_766 ?
O5 Sr1 Al1 135.5(3) . 3_766 ?
O7 Sr1 Al1 69.7(3) . 3_766 ?
O4 Sr1 Al1 103.4(4) 3_666 3_766 ?
O3 Sr1 Al1 32.9(3) 2_745 3_766 ?
O2 Sr1 Al1 31.7(5) 3_766 3_766 ?
O7 Sr1 Al1 75.1(4) 4_575 3_766 ?
O5 Sr1 Al1 131.4(3) 4_575 3_766 ?
O8 Sr1 Al1 158.6(5) 3_666 3_766 ?
O5 Si1 O8 112.1(10) . . ?
O5 Si1 O4 104.3(9) . . ?
O8 Si1 O4 108.0(12) . . ?
O5 Si1 O1 102.2(9) . . ?
O8 Si1 O1 114.5(9) . . ?
O4 Si1 O1 115.3(9) . . ?
O5 Si1 Al2 35.3(5) . 4_575 ?
O8 Si1 Al2 119.1(6) . 4_575 ?
O4 Si1 Al2 69.3(7) . 4_575 ?
O1 Si1 Al2 120.9(9) . 4_575 ?
O5 Si1 Al1 95.5(4) . . ?
O8 Si1 Al1 86.6(5) . . ?
O4 Si1 Al1 148.2(5) . . ?
O1 Si1 Al1 34.8(6) . . ?
Al2 Si1 Al1 128.6(4) 4_575 . ?
O5 Si1 Al2 97.4(9) . . ?
O8 Si1 Al2 136.6(6) . . ?
O4 Si1 Al2 31.2(9) . . ?
O1 Si1 Al2 87.7(7) . . ?
Al2 Si1 Al2 69.8(2) 4_575 . ?
Al1 Si1 Al2 122.5(3) . . ?
O5 Si1 Sr1 62.5(8) . 4_576 ?
O8 Si1 Sr1 151.1(5) . 4_576 ?
O4 Si1 Sr1 100.7(10) . 4_576 ?
O1 Si1 Sr1 46.7(7) . 4_576 ?
Al2 Si1 Sr1 74.2(3) 4_575 4_576 ?
Al1 Si1 Sr1 66.6(3) . 4_576 ?
Al2 Si1 Sr1 70.8(3) . 4_576 ?
O5 Si1 Sr1 96.7(5) . 3_666 ?
O8 Si1 Sr1 65.7(5) . 3_666 ?
O4 Si1 Sr1 49.7(8) . 3_666 ?
O1 Si1 Sr1 158.8(5) . 3_666 ?
Al2 Si1 Sr1 71.18(19) 4_575 3_666 ?
Al1 Si1 Sr1 152.3(5) . 3_666 ?
Al2 Si1 Sr1 80.39(18) . 3_666 ?
Sr1 Si1 Sr1 140.8(3) 4_576 3_666 ?
O5 Si1 Sr1 134.6(9) . 1_556 ?
O8 Si1 Sr1 106.0(6) . 1_556 ?
O4 Si1 Sr1 86.1(5) . 1_556 ?
O1 Si1 Sr1 37.3(4) . 1_556 ?
Al2 Si1 Sr1 133.2(4) 4_575 1_556 ?
Al1 Si1 Sr1 62.52(14) . 1_556 ?
Al2 Si1 Sr1 68.94(18) . 1_556 ?
Sr1 Si1 Sr1 72.12(18) 4_576 1_556 ?
Sr1 Si1 Sr1 121.50(17) 3_666 1_556 ?
O5 Si1 Sr1 30.6(6) . . ?
O8 Si1 Sr1 91.7(6) . . ?
O4 Si1 Sr1 134.1(7) . . ?
O1 Si1 Sr1 91.4(5) . . ?
Al2 Si1 Sr1 64.91(18) 4_575 . ?
Al1 Si1 Sr1 71.13(15) . . ?
Al2 Si1 Sr1 126.0(4) . . ?
Sr1 Si1 Sr1 70.05(17) 4_576 . ?
Sr1 Si1 Sr1 109.83(15) 3_666 . ?
Sr1 Si1 Sr1 128.60(17) 1_556 . ?
O6 Si2 O7 118.4(11) . . ?
O6 Si2 O3 116.2(8) . . ?
O7 Si2 O3 124.9(8) . . ?
O6 Si2 O2 96.7(8) . 3_766 ?
O7 Si2 O2 91.9(8) . 3_766 ?
O3 Si2 O2 89.1(10) . 3_766 ?
O6 Si2 O2 96.9(7) . 2_756 ?
O7 Si2 O2 86.2(8) . 2_756 ?
O3 Si2 O2 80.2(9) . 2_756 ?
O2 Si2 O2 165.4(7) 3_766 2_756 ?
O6 Si2 Al1 106.6(8) . 2_756 ?
O7 Si2 Al1 110.7(7) . 2_756 ?
O3 Si2 Al1 43.9(6) . 2_756 ?
O2 Si2 Al1 132.9(10) 3_766 2_756 ?
O2 Si2 Al1 36.6(7) 2_756 2_756 ?
O6 Si2 Al1 148.6(7) . 4_575 ?
O7 Si2 Al1 92.7(6) . 4_575 ?
O3 Si2 Al1 34.5(4) . 4_575 ?
O2 Si2 Al1 76.8(8) 3_766 4_575 ?
O2 Si2 Al1 88.8(6) 2_756 4_575 ?
Al1 Si2 Al1 61.9(3) 2_756 4_575 ?
O6 Si2 Al2 30.4(7) . 4_675 ?
O7 Si2 Al2 148.7(8) . 4_675 ?
O3 Si2 Al2 86.0(5) . 4_675 ?
O2 Si2 Al2 94.2(4) 3_766 4_675 ?
O2 Si2 Al2 94.9(4) 2_756 4_675 ?
Al1 Si2 Al2 87.0(3) 2_756 4_675 ?
Al1 Si2 Al2 118.6(4) 4_575 4_675 ?
O6 Si2 Sr1 134.5(8) . . ?
O7 Si2 Sr1 45.5(4) . . ?
O3 Si2 Sr1 97.8(4) . . ?
O2 Si2 Sr1 52.3(4) 3_766 . ?
O2 Si2 Sr1 119.0(3) 2_756 . ?
Al1 Si2 Sr1 118.9(3) 2_756 . ?
Al1 Si2 Sr1 64.71(18) 4_575 . ?
Al2 Si2 Sr1 146.0(3) 4_675 . ?
O6 Si2 Sr1 140.4(5) . 4_576 ?
O7 Si2 Sr1 51.5(7) . 4_576 ?
O3 Si2 Sr1 81.2(5) . 4_576 ?
O2 Si2 Sr1 119.9(4) 3_766 4_576 ?
O2 Si2 Sr1 48.8(3) 2_756 4_576 ?
Al1 Si2 Sr1 59.96(18) 2_756 4_576 ?
Al1 Si2 Sr1 62.36(17) 4_575 4_576 ?
Al2 Si2 Sr1 143.0(3) 4_675 4_576 ?
Sr1 Si2 Sr1 70.48(9) . 4_576 ?
O6 Si2 Sr1 35.7(7) . 3_766 ?
O7 Si2 Sr1 82.8(7) . 3_766 ?
O3 Si2 Sr1 151.6(4) . 3_766 ?
O2 Si2 Sr1 97.0(9) 3_766 3_766 ?
O2 Si2 Sr1 97.1(6) 2_756 3_766 ?
Al1 Si2 Sr1 125.6(2) 2_756 3_766 ?
Al1 Si2 Sr1 172.3(3) 4_575 3_766 ?
Al2 Si2 Sr1 66.0(3) 4_675 3_766 ?
Sr1 Si2 Sr1 107.9(3) . 3_766 ?
Sr1 Si2 Sr1 118.35(18) 4_576 3_766 ?
O2 Al1 O7 102.7(9) . . ?
O2 Al1 O3 106.6(8) . 4_576 ?
O7 Al1 O3 99.3(8) . 4_576 ?
O2 Al1 O1 129.4(8) . . ?
O7 Al1 O1 92.8(7) . . ?
O3 Al1 O1 118.1(8) 4_576 . ?
O2 Al1 O3 78.0(9) . 2_746 ?
O7 Al1 O3 177.0(6) . 2_746 ?
O3 Al1 O3 77.7(9) 4_576 2_746 ?
O1 Al1 O3 88.9(7) . 2_746 ?
O2 Al1 Si2 42.4(6) . 2_746 ?
O7 Al1 Si2 145.1(8) . 2_746 ?
O3 Al1 Si2 94.9(8) 4_576 2_746 ?
O1 Al1 Si2 108.3(7) . 2_746 ?
O3 Al1 Si2 35.9(7) 2_746 2_746 ?
O2 Al1 Si1 100.8(5) . . ?
O7 Al1 Si1 86.6(4) . . ?
O3 Al1 Si1 149.9(7) 4_576 . ?
O1 Al1 Si1 31.7(5) . . ?
O3 Al1 Si1 96.1(4) 2_746 . ?
Si2 Al1 Si1 96.8(3) 2_746 . ?
O2 Al1 Si2 138.8(4) . 4_576 ?
O7 Al1 Si2 89.2(7) . 4_576 ?
O3 Al1 Si2 32.3(7) 4_576 4_576 ?
O1 Al1 Si2 88.3(6) . 4_576 ?
O3 Al1 Si2 88.4(6) 2_746 4_576 ?
Si2 Al1 Si2 118.1(3) 2_746 4_576 ?
Si1 Al1 Si2 119.3(4) . 4_576 ?
O2 Al1 Al1 91.8(6) . 3_767 ?
O7 Al1 Al1 140.7(6) . 3_767 ?
O3 Al1 Al1 41.4(6) 4_576 3_767 ?
O1 Al1 Al1 105.9(5) . 3_767 ?
O3 Al1 Al1 36.3(4) 2_746 3_767 ?
Si2 Al1 Al1 60.2(4) 2_746 3_767 ?
Si1 Al1 Al1 126.6(3) . 3_767 ?
Si2 Al1 Al1 57.9(3) 4_576 3_767 ?
O2 Al1 Sr1 56.6(4) . 3_766 ?
O7 Al1 Sr1 91.6(5) . 3_766 ?
O3 Al1 Sr1 53.6(6) 4_576 3_766 ?
O1 Al1 Sr1 171.3(5) . 3_766 ?
O3 Al1 Sr1 86.4(5) 2_746 3_766 ?
Si2 Al1 Sr1 71.6(2) 2_746 3_766 ?
Si1 Al1 Sr1 156.3(4) . 3_766 ?
Si2 Al1 Sr1 84.19(17) 4_576 3_766 ?
Al1 Al1 Sr1 66.3(2) 3_767 3_766 ?
O2 Al1 Sr1 123.7(6) . 1_556 ?
O7 Al1 Sr1 129.9(8) . 1_556 ?
O3 Al1 Sr1 85.5(4) 4_576 1_556 ?
O1 Al1 Sr1 44.5(4) . 1_556 ?
O3 Al1 Sr1 50.6(6) 2_746 1_556 ?
Si2 Al1 Sr1 82.7(2) 2_746 1_556 ?
Si1 Al1 Sr1 68.62(16) . 1_556 ?
Si2 Al1 Sr1 68.84(18) 4_576 1_556 ?
Al1 Al1 Sr1 61.5(2) 3_767 1_556 ?
Sr1 Al1 Sr1 127.80(15) 3_766 1_556 ?
O2 Al1 Sr1 152.2(5) . 4_576 ?
O7 Al1 Sr1 57.1(7) . 4_576 ?
O3 Al1 Sr1 96.2(8) 4_576 4_576 ?
O1 Al1 Sr1 44.3(6) . 4_576 ?
O3 Al1 Sr1 123.3(7) 2_746 4_576 ?
Si2 Al1 Sr1 152.2(2) 2_746 4_576 ?
Si1 Al1 Sr1 62.3(3) . 4_576 ?
Si2 Al1 Sr1 65.2(3) 4_576 4_576 ?
Al1 Al1 Sr1 115.9(5) 3_767 4_576 ?
Sr1 Al1 Sr1 134.5(3) 3_766 4_576 ?
Sr1 Al1 Sr1 72.83(18) 1_556 4_576 ?
O6 Al2 O4 124.8(8) 4_476 . ?
O6 Al2 O5 121.1(11) 4_476 4_576 ?
O4 Al2 O5 114.0(8) . 4_576 ?
O6 Al2 O8 92.6(8) 4_476 2_656 ?
O4 Al2 O8 85.5(10) . 2_656 ?
O5 Al2 O8 88.1(8) 4_576 2_656 ?
O6 Al2 O8 95.3(8) 4_476 3_667 ?
O4 Al2 O8 83.8(11) . 3_667 ?
O5 Al2 O8 94.3(8) 4_576 3_667 ?
O8 Al2 O8 169.1(8) 2_656 3_667 ?
O6 Al2 Si1 95.9(7) 4_476 4_576 ?
O4 Al2 Si1 137.1(5) . 4_576 ?
O5 Al2 Si1 30.7(5) 4_576 4_576 ?
O8 Al2 Si1 107.7(8) 2_656 4_576 ?
O8 Al2 Si1 79.0(7) 3_667 4_576 ?
O6 Al2 Si2 27.9(6) 4_476 4_476 ?
O4 Al2 Si2 97.0(5) . 4_476 ?
O5 Al2 Si2 148.9(8) 4_576 4_476 ?
O8 Al2 Si2 92.3(4) 2_656 4_476 ?
O8 Al2 Si2 91.2(5) 3_667 4_476 ?
Si1 Al2 Si2 122.2(4) 4_576 4_476 ?
O6 Al2 Si1 150.9(6) 4_476 . ?
O4 Al2 Si1 28.6(5) . . ?
O5 Al2 Si1 86.2(6) 4_576 . ?
O8 Al2 Si1 77.2(7) 2_656 . ?
O8 Al2 Si1 92.3(7) 3_667 . ?
Si1 Al2 Si1 113.1(3) 4_576 . ?
Si2 Al2 Si1 124.2(4) 4_476 . ?
O6 Al2 Sr1 38.0(7) 4_476 2_656 ?
O4 Al2 Sr1 162.5(4) . 2_656 ?
O5 Al2 Sr1 83.1(7) 4_576 2_656 ?
O8 Al2 Sr1 91.7(9) 2_656 2_656 ?
O8 Al2 Sr1 99.2(8) 3_667 2_656 ?
Si1 Al2 Sr1 60.1(3) 4_576 2_656 ?
Si2 Al2 Sr1 65.8(2) 4_476 2_656 ?
Si1 Al2 Sr1 164.8(4) . 2_656 ?
O6 Al2 Sr1 135.7(8) 4_476 4_576 ?
O4 Al2 Sr1 86.8(6) . 4_576 ?
O5 Al2 Sr1 39.4(4) 4_576 4_576 ?
O8 Al2 Sr1 56.4(4) 2_656 4_576 ?
O8 Al2 Sr1 120.6(4) 3_667 4_576 ?
Si1 Al2 Sr1 69.44(17) 4_576 4_576 ?
Si2 Al2 Sr1 148.2(3) 4_476 4_576 ?
Si1 Al2 Sr1 59.2(2) . 4_576 ?
Sr1 Al2 Sr1 106.0(3) 2_656 4_576 ?
O6 Al2 Sr1 140.6(5) 4_476 1_556 ?
O4 Al2 Sr1 79.9(5) . 1_556 ?
O5 Al2 Sr1 50.3(7) 4_576 1_556 ?
O8 Al2 Sr1 122.1(4) 2_656 1_556 ?
O8 Al2 Sr1 53.7(4) 3_667 1_556 ?
Si1 Al2 Sr1 58.3(2) 4_576 1_556 ?
Si2 Al2 Sr1 144.8(3) 4_476 1_556 ?
Si1 Al2 Sr1 63.75(16) . 1_556 ?
Sr1 Al2 Sr1 115.86(19) 2_656 1_556 ?
Sr1 Al2 Sr1 66.98(9) 4_576 1_556 ?
Si1 O1 Al1 113.5(10) . . ?
Si1 O1 Sr1 103.9(7) . 4_576 ?
Al1 O1 Sr1 105.1(7) . 4_576 ?
Si1 O1 Sr1 118.7(7) . 1_556 ?
Al1 O1 Sr1 104.8(5) . 1_556 ?
Sr1 O1 Sr1 110.1(7) 4_576 1_556 ?
Al1 O2 Si2 127.2(12) . 3_766 ?
Al1 O2 Si2 100.9(8) . 2_746 ?
Si2 O2 Si2 128.3(14) 3_766 2_746 ?
Al1 O2 Sr1 91.7(7) . 3_766 ?
Si2 O2 Sr1 97.3(5) 3_766 3_766 ?
Si2 O2 Sr1 98.8(4) 2_746 3_766 ?
Si2 O3 Al1 113.3(9) . 4_575 ?
Si2 O3 Al1 100.2(8) . 2_756 ?
Al1 O3 Al1 102.3(9) 4_575 2_756 ?
Si2 O3 Sr1 146.1(7) . 2_755 ?
Al1 O3 Sr1 93.4(8) 4_575 2_755 ?
Al1 O3 Sr1 93.7(9) 2_756 2_755 ?
Si1 O4 Al2 120.1(13) . . ?
Si1 O4 Sr1 101.4(10) . 3_666 ?
Al2 O4 Sr1 136.7(6) . 3_666 ?
Si1 O5 Al2 114.0(7) . 4_575 ?
Si1 O5 Sr1 130.4(10) . . ?
Al2 O5 Sr1 113.3(6) 4_575 . ?
Si1 O5 Sr1 88.4(7) . 4_576 ?
Al2 O5 Sr1 101.4(10) 4_575 4_576 ?
Sr1 O5 Sr1 96.4(5) . 4_576 ?
Si2 O6 Al2 121.8(13) . 4_675 ?
Si2 O6 Sr1 121.9(8) . 3_766 ?
Al2 O6 Sr1 116.3(7) 4_675 3_766 ?
Si2 O7 Al1 120.3(6) . . ?
Si2 O7 Sr1 106.8(6) . . ?
Al1 O7 Sr1 129.3(9) . . ?
Si2 O7 Sr1 101.5(10) . 4_576 ?
Al1 O7 Sr1 91.8(6) . 4_576 ?
Sr1 O7 Sr1 96.6(4) . 4_576 ?
Si1 O8 Al2 122.3(12) . 2_646 ?
Si1 O8 Al2 117.6(10) . 3_667 ?
Al2 O8 Al2 120.0(15) 2_646 3_667 ?
Si1 O8 Sr1 85.1(7) . 3_666 ?
Al2 O8 Sr1 91.9(5) 2_646 3_666 ?
Al2 O8 Sr1 95.4(6) 3_667 3_666 ?

loop_
_geom_bond_atom_site_label_1
_geom_bond_atom_site_label_2
_geom_bond_distance
_geom_bond_site_symmetry_2
_geom_bond_publ_flag
Sr1 O6 2.45(2) 3_766 ?
Sr1 O1 2.45(2) 4_575 ?
Sr1 O1 2.453(12) 1_554 ?
Sr1 O5 2.481(13) . ?
Sr1 O7 2.533(10) . ?
Sr1 O4 2.54(2) 3_666 ?
Sr1 O3 2.620(18) 2_745 ?
Sr1 O2 2.713(10) 3_766 ?
Sr1 O7 2.843(19) 4_575 ?
Sr1 O5 2.898(18) 4_575 ?
Sr1 O8 2.989(12) 3_666 ?
Sr1 Al1 3.248(6) 3_766 ?
Si1 O5 1.584(18) . ?
Si1 O8 1.60(3) . ?
Si1 O4 1.612(13) . ?
Si1 O1 1.648(12) . ?
Si1 Al2 2.832(12) 4_575 ?
Si1 Al1 2.872(6) . ?
Si1 Al2 2.910(12) . ?
Si2 O6 1.600(14) . ?
Si2 O7 1.652(14) . ?
Si2 O3 1.67(2) . ?
Si2 O2 1.732(16) 3_766 ?
Si2 O2 1.928(18) 2_756 ?
Si2 Al1 2.806(15) 2_756 ?
Si2 Al1 2.873(11) 4_575 ?
Si2 Al2 2.909(5) 4_675 ?
Al1 O2 1.71(3) . ?
Al1 O7 1.753(17) . ?
Al1 O3 1.769(12) 4_576 ?
Al1 O1 1.785(14) . ?
Al1 O3 1.977(19) 2_746 ?
Al1 Al1 2.920(10) 3_767 ?
Al2 O6 1.729(15) 4_476 ?
Al2 O4 1.75(3) . ?
Al2 O5 1.790(15) 4_576 ?
Al2 O8 1.89(2) 2_656 ?
Al2 O8 1.91(2) 3_667 ?
